data_2222709
loop_
_publ_author_name
'Tan, Zhengde'
'Bing, Yi'
'Fang, Shen'
'Kai, Zhao'
'Yan, Yang'

_publ_section_title
;
 3,6-Dichloro-<i>N</i>-(4-fluorophenyl)picolinamide
;
_journal_coeditor_code HG2522
_journal_issue 8
_journal_name_full 'Acta Crystallographica Section E'
_journal_page_first o1758
_journal_paper_doi 10.1107/S1600536809024799
_journal_volume 65
_journal_year 2009
_chemical_formula_iupac 'C12 H7 Cl2 F N2 O'
_chemical_formula_moiety 'C12 H7 Cl2 F N2 O'
_chemical_formula_sum 'C12 H7 Cl2 F N2 O'
_chemical_formula_weight 285.10
_chemical_name_systematic
;
3,6-Dichloro-<i>N</i>-(4-fluorophenyl)picolinamide
;
_space_group_IT_number 29
_symmetry_cell_setting orthorhombic
_symmetry_space_group_name_Hall 'P 2c -2ac'
_symmetry_space_group_name_H-M 'P c a 21'
_atom_sites_solution_hydrogens geom
_atom_sites_solution_primary direct
_atom_sites_solution_secondary difmap
_audit_creation_method SHELXL-97
_cell_angle_alpha 90.00
_cell_angle_beta 90.00
_cell_angle_gamma 90.00
_cell_formula_units_Z 4
_cell_length_a 24.921(2)
_cell_length_b 4.3735(6)
_cell_length_c 11.1723(14)
_cell_measurement_reflns_used 1638
_cell_measurement_temperature 298(2)
_cell_measurement_theta_max 26.979
_cell_measurement_theta_min 2.853
_cell_volume 1217.7(2)
_computing_cell_refinement 'SAINT (Siemens, 1996)'
_computing_data_collection 'SMART (Siemens, 1996)'
_computing_data_reduction 'SAINT (Siemens, 1996)'
_computing_molecular_graphics 'SHELXTL (Sheldrick, 2008)'
_computing_publication_material 'SHELXTL (Sheldrick, 2008)'
_computing_structure_refinement 'SHELXL97 (Sheldrick, 2008)'
_computing_structure_solution 'SHELXS97 (Sheldrick, 2008)'
_diffrn_ambient_temperature 298(2)
_diffrn_measured_fraction_theta_full 0.997
_diffrn_measured_fraction_theta_max 0.997
_diffrn_measurement_device_type 'Bruker SMART CCD'
_diffrn_measurement_method '\f and \w'
_diffrn_radiation_monochromator graphite
_diffrn_radiation_source 'fine-focus sealed tube'
_diffrn_radiation_type MoK\a
_diffrn_radiation_wavelength 0.71073
_diffrn_reflns_av_R_equivalents 0.0661
_diffrn_reflns_av_sigmaI/netI 0.0592
_diffrn_reflns_limit_h_max 26
_diffrn_reflns_limit_h_min -29
_diffrn_reflns_limit_k_max 5
_diffrn_reflns_limit_k_min -5
_diffrn_reflns_limit_l_max 11
_diffrn_reflns_limit_l_min -13
_diffrn_reflns_number 5652
_diffrn_reflns_theta_full 25.01
_diffrn_reflns_theta_max 25.01
_diffrn_reflns_theta_min 1.63
_exptl_absorpt_coefficient_mu 0.533
_exptl_absorpt_correction_T_max 0.8523
_exptl_absorpt_correction_T_min 0.7955
_exptl_absorpt_correction_type multi-scan
_exptl_absorpt_process_details '(SADABS; Sheldrick, 1996)'
_exptl_crystal_colour colorless
_exptl_crystal_density_diffrn 1.555
_exptl_crystal_density_method 'not measured'
_exptl_crystal_description block
_exptl_crystal_F_000 576
_exptl_crystal_size_max 0.45
_exptl_crystal_size_mid 0.33
_exptl_crystal_size_min 0.31
_refine_diff_density_max 0.206
_refine_diff_density_min -0.204
_refine_ls_abs_structure_details 'Flack (1983), 826 Friedel pairs'
_refine_ls_abs_structure_Flack -0.04(12)
_refine_ls_extinction_coef 0.064(9)
_refine_ls_extinction_method 'SHELXL97 (Sheldrick, 2008)'
_refine_ls_goodness_of_fit_ref 1.079
_refine_ls_hydrogen_treatment constr
_refine_ls_matrix_type full
_refine_ls_number_parameters 163
_refine_ls_number_reflns 1959
_refine_ls_number_restraints 1
_refine_ls_restrained_S_all 1.079
_refine_ls_R_factor_all 0.0643
_refine_ls_R_factor_gt 0.0506
_refine_ls_shift/su_max 0.000
_refine_ls_shift/su_mean 0.000
_refine_ls_structure_factor_coef Fsqd
_refine_ls_weighting_details 'calc w=1/[\s^2^(Fo^2^)+(0.0703P)^2^+0.2751P] where P=(Fo^2^+2Fc^2^)/3'
_refine_ls_weighting_scheme calc
_refine_ls_wR_factor_gt 0.1303
_refine_ls_wR_factor_ref 0.1404
_reflns_number_gt 1582
_reflns_number_total 1959
_reflns_threshold_expression I>2\s(I)
_cod_data_source_file hg2522.cif
_cod_data_source_block I
_cod_depositor_comments
;
The following automatic conversions were performed:
'_symmetry_cell_setting' value 'Orthorhombic' changed to 'orthorhombic'
according to '/home/saulius/struct/CIF-dictionaries/cif_core.dic'
dictionary named 'cif_core.dic' version 2.4.1 from 2010-06-29.

Automatic conversion script
Id: cif_fix_enum 1527 2010-12-29 10:47:43Z saulius 

The following automatic conversions were performed:

'_symmetry_cell_setting' value 'Orthorhombic' changed to
'orthorhombic' according to
/home/saulius/struct/CIF-dictionaries/cif_core.dic dictionary named
'cif_core.dic' version 2.4.1 from 2010-06-29.

Automatic conversion script
Id: cif_fix_values 1715 2011-07-08 13:25:40Z adriana 
;
_cod_database_code 2222709
_cod_database_fobs_code 2222709

loop_
_symmetry_equiv_pos_as_xyz
'x, y, z'
'-x, -y, z+1/2'
'x+1/2, -y, z'
'-x+1/2, y, z+1/2'

loop_
_atom_site_type_symbol
_atom_site_label
_atom_site_fract_x
_atom_site_fract_y
_atom_site_fract_z
_atom_site_U_iso_or_equiv
_atom_site_adp_type
_atom_site_calc_flag
_atom_site_refinement_flags
_atom_site_occupancy
_atom_site_disorder_assembly
_atom_site_disorder_group
Cl Cl1 0.29548(4) 0.3691(3) 0.97142(12) 0.0657(4) Uani d . 1 . .
Cl Cl2 0.10409(7) 0.8942(4) 0.69084(13) 0.0830(5) Uani d . 1 . .
N N1 0.14698(14) 0.5722(9) 0.8609(3) 0.0479(9) Uani d . 1 . .
N N2 0.11700(14) 0.2081(9) 1.0330(3) 0.0468(9) Uani d . 1 . .
H H2 0.0985 0.2817 0.9747 0.056 Uiso calc R 1 . .
F F1 -0.00073(16) -0.4220(10) 1.3695(4) 0.1088(14) Uani d . 1 . .
O O1 0.20091(13) 0.1700(12) 1.1055(4) 0.0917(17) Uani d . 1 . .
C C1 0.17010(17) 0.2639(11) 1.0316(4) 0.0491(11) Uani d . 1 . .
C C2 0.18767(17) 0.4557(11) 0.9264(4) 0.0449(11) Uani d . 1 . .
C C3 0.24053(16) 0.5164(10) 0.8958(4) 0.0430(10) Uani d . 1 . .
C C4 0.2520(2) 0.7023(11) 0.7983(4) 0.0523(11) Uani d . 1 . .
H H4 0.2873 0.7439 0.7771 0.063 Uiso calc R 1 . .
C C5 0.2098(2) 0.8244(12) 0.7333(5) 0.0566(12) Uani d . 1 . .
H H5 0.2157 0.9518 0.6680 0.068 Uiso calc R 1 . .
C C6 0.15852(18) 0.7482(11) 0.7701(4) 0.0493(11) Uani d . 1 . .
C C7 0.08862(17) 0.0410(10) 1.1205(4) 0.0418(10) Uani d . 1 . .
C C8 0.1042(2) 0.0484(13) 1.2409(5) 0.0595(13) Uani d . 1 . .
H H8 0.1342 0.1585 1.2654 0.071 Uiso calc R 1 . .
C C9 0.0732(2) -0.1150(15) 1.3226(5) 0.0756(17) Uani d . 1 . .
H H9 0.0829 -0.1168 1.4030 0.091 Uiso calc R 1 . .
C C10 0.0290(2) -0.2722(14) 1.2864(6) 0.0714(16) Uani d . 1 . .
C C11 0.0144(2) -0.2826(13) 1.1691(6) 0.0688(15) Uani d . 1 . .
H H11 -0.0155 -0.3947 1.1457 0.083 Uiso calc R 1 . .
C C12 0.04429(18) -0.1262(13) 1.0851(5) 0.0559(13) Uani d . 1 . .
H H12 0.0346 -0.1332 1.0048 0.067 Uiso calc R 1 . .

loop_
_atom_site_aniso_label
_atom_site_aniso_U_11
_atom_site_aniso_U_22
_atom_site_aniso_U_33
_atom_site_aniso_U_12
_atom_site_aniso_U_13
_atom_site_aniso_U_23
Cl1 0.0458(6) 0.0924(10) 0.0588(7) 0.0066(6) 0.0025(6) 0.0119(8)
Cl2 0.0762(9) 0.0970(11) 0.0756(10) -0.0019(8) -0.0244(8) 0.0324(9)
N1 0.052(2) 0.050(2) 0.042(2) -0.0034(18) 0.0024(18) 0.0056(19)
N2 0.0447(19) 0.055(2) 0.040(2) -0.0029(17) -0.0053(16) 0.0082(18)
F1 0.110(3) 0.108(3) 0.108(3) -0.014(2) 0.051(2) 0.036(2)
O1 0.048(2) 0.148(5) 0.079(3) 0.003(2) -0.0076(18) 0.068(3)
C1 0.044(2) 0.055(3) 0.048(3) 0.003(2) 0.000(2) 0.007(2)
C2 0.047(2) 0.055(3) 0.032(2) 0.005(2) 0.0023(18) 0.000(2)
C3 0.049(2) 0.043(2) 0.037(2) -0.0003(19) 0.0002(19) -0.0018(18)
C4 0.056(3) 0.058(3) 0.043(3) -0.007(2) 0.009(2) 0.001(2)
C5 0.071(3) 0.057(3) 0.042(3) -0.008(2) 0.001(2) 0.011(2)
C6 0.054(3) 0.052(3) 0.042(3) -0.003(2) -0.006(2) 0.001(2)
C7 0.047(2) 0.037(2) 0.042(3) 0.0010(19) 0.009(2) 0.0005(19)
C8 0.054(3) 0.073(4) 0.052(3) -0.004(3) 0.003(2) 0.005(3)
C9 0.082(4) 0.096(5) 0.049(3) 0.008(3) 0.017(3) 0.018(3)
C10 0.072(4) 0.065(4) 0.078(4) 0.004(3) 0.034(3) 0.017(3)
C11 0.053(3) 0.062(3) 0.092(5) -0.010(2) 0.017(3) -0.001(3)
C12 0.049(3) 0.062(3) 0.057(3) -0.007(2) 0.003(2) -0.002(2)

loop_
_atom_type_symbol
_atom_type_description
_atom_type_scat_dispersion_real
_atom_type_scat_dispersion_imag
_atom_type_scat_source
C C 0.0033 0.0016 'International Tables Vol C Tables 4.2.6.8 and 6.1.1.4'
H H 0.0000 0.0000 'International Tables Vol C Tables 4.2.6.8 and 6.1.1.4'
O O 0.0106 0.0060 'International Tables Vol C Tables 4.2.6.8 and 6.1.1.4'
N N 0.0061 0.0033 'International Tables Vol C Tables 4.2.6.8 and 6.1.1.4'
F F 0.0171 0.0103 'International Tables Vol C Tables 4.2.6.8 and 6.1.1.4'
Cl Cl 0.1484 0.1585 'International Tables Vol C Tables 4.2.6.8 and 6.1.1.4'

loop_
_geom_angle_atom_site_label_1
_geom_angle_atom_site_label_2
_geom_angle_atom_site_label_3
_geom_angle_site_symmetry_1
_geom_angle_site_symmetry_3
_geom_angle
_geom_angle_publ_flag
C6 N1 C2 . . 118.6(4) ?
C1 N2 C7 . . 126.5(4) ?
C1 N2 H2 . . 116.7 ?
C7 N2 H2 . . 116.7 ?
O1 C1 N2 . . 124.0(4) ?
O1 C1 C2 . . 122.7(4) ?
N2 C1 C2 . . 113.3(4) ?
N1 C2 C3 . . 120.5(4) ?
N1 C2 C1 . . 114.5(4) ?
C3 C2 C1 . . 125.1(4) ?
C2 C3 C4 . . 120.1(4) ?
C2 C3 Cl1 . . 124.0(3) ?
C4 C3 Cl1 . . 115.9(3) ?
C5 C4 C3 . . 118.7(4) ?
C5 C4 H4 . . 120.6 ?
C3 C4 H4 . . 120.6 ?
C6 C5 C4 . . 116.9(5) ?
C6 C5 H5 . . 121.6 ?
C4 C5 H5 . . 121.6 ?
N1 C6 C5 . . 125.2(5) ?
N1 C6 Cl2 . . 116.1(3) ?
C5 C6 Cl2 . . 118.7(4) ?
C12 C7 C8 . . 120.6(4) ?
C12 C7 N2 . . 118.4(4) ?
C8 C7 N2 . . 120.9(4) ?
C9 C8 C7 . . 117.6(5) ?
C9 C8 H8 . . 121.2 ?
C7 C8 H8 . . 121.2 ?
C10 C9 C8 . . 120.9(5) ?
C10 C9 H9 . . 119.5 ?
C8 C9 H9 . . 119.5 ?
F1 C10 C11 . . 119.9(6) ?
F1 C10 C9 . . 118.9(6) ?
C11 C10 C9 . . 121.3(5) ?
C10 C11 C12 . . 119.7(5) ?
C10 C11 H11 . . 120.2 ?
C12 C11 H11 . . 120.2 ?
C11 C12 C7 . . 119.9(5) ?
C11 C12 H12 . . 120.0 ?
C7 C12 H12 . . 120.0 ?

loop_
_geom_bond_atom_site_label_1
_geom_bond_atom_site_label_2
_geom_bond_site_symmetry_2
_geom_bond_distance
_geom_bond_publ_flag
Cl1 C3 . 1.734(4) ?
Cl2 C6 . 1.741(5) ?
N1 C6 . 1.305(6) ?
N1 C2 . 1.351(6) ?
N2 C1 . 1.346(5) ?
N2 C7 . 1.411(6) ?
N2 H2 . 0.8600 ?
F1 C10 . 1.356(6) ?
O1 C1 . 1.200(5) ?
C1 C2 . 1.508(6) ?
C2 C3 . 1.387(6) ?
C3 C4 . 1.389(6) ?
C4 C5 . 1.385(7) ?
C4 H4 . 0.9300 ?
C5 C6 . 1.383(6) ?
C5 H5 . 0.9300 ?
C7 C12 . 1.383(7) ?
C7 C8 . 1.400(7) ?
C8 C9 . 1.393(7) ?
C8 H8 . 0.9300 ?
C9 C10 . 1.361(9) ?
C9 H9 . 0.9300 ?
C10 C11 . 1.360(9) ?
C11 C12 . 1.379(8) ?
C11 H11 . 0.9300 ?
C12 H12 . 0.9300 ?

loop_
_geom_hbond_atom_site_label_D
_geom_hbond_atom_site_label_H
_geom_hbond_atom_site_label_A
_geom_hbond_site_symmetry_A
_geom_hbond_distance_DH
_geom_hbond_distance_HA
_geom_hbond_distance_DA
_geom_hbond_angle_DHA
N2 H2 N1 . 0.86 2.17 2.606(5) 111.4

loop_
_geom_torsion_atom_site_label_1
_geom_torsion_atom_site_label_2
_geom_torsion_atom_site_label_3
_geom_torsion_atom_site_label_4
_geom_torsion_site_symmetry_1
_geom_torsion_site_symmetry_2
_geom_torsion_site_symmetry_3
_geom_torsion_site_symmetry_4
_geom_torsion
_geom_torsion_publ_flag
C7 N2 C1 O1 . . . . 1.7(8) ?
C7 N2 C1 C2 . . . . -178.8(4) ?
C6 N1 C2 C3 . . . . -1.6(7) ?
C6 N1 C2 C1 . . . . 178.1(4) ?
O1 C1 C2 N1 . . . . -172.2(5) ?
N2 C1 C2 N1 . . . . 8.3(6) ?
O1 C1 C2 C3 . . . . 7.5(8) ?
N2 C1 C2 C3 . . . . -172.0(4) ?
N1 C2 C3 C4 . . . . 1.1(7) ?
C1 C2 C3 C4 . . . . -178.5(4) ?
N1 C2 C3 Cl1 . . . . -178.1(3) ?
C1 C2 C3 Cl1 . . . . 2.3(7) ?
C2 C3 C4 C5 . . . . 0.1(7) ?
Cl1 C3 C4 C5 . . . . 179.3(4) ?
C3 C4 C5 C6 . . . . -0.7(7) ?
C2 N1 C6 C5 . . . . 0.9(7) ?
C2 N1 C6 Cl2 . . . . -179.2(3) ?
C4 C5 C6 N1 . . . . 0.2(8) ?
C4 C5 C6 Cl2 . . . . -179.6(4) ?
C1 N2 C7 C12 . . . . -147.3(5) ?
C1 N2 C7 C8 . . . . 33.9(7) ?
C12 C7 C8 C9 . . . . -0.7(8) ?
N2 C7 C8 C9 . . . . 178.1(5) ?
C7 C8 C9 C10 . . . . -0.9(9) ?
C8 C9 C10 F1 . . . . -178.5(5) ?
C8 C9 C10 C11 . . . . 2.0(10) ?
F1 C10 C11 C12 . . . . 179.1(5) ?
C9 C10 C11 C12 . . . . -1.4(9) ?
C10 C11 C12 C7 . . . . -0.2(8) ?
C8 C7 C12 C11 . . . . 1.3(8) ?
N2 C7 C12 C11 . . . . -177.5(4) ?

loop_
_cod_related_entry_id
_cod_related_entry_database
_cod_related_entry_code
1 ChemSpider 24048371
